data_4309820
loop_
_publ_author_name
'Lei Hou'
'Dan Li'
'Wen-Juan Shi'
'Ye-Gao Yin'
'Seik Weng Ng'

_publ_section_title
;
Ligand-Controlled Mixed-Valence Copper Rectangular Grid-Type Coordination
Polymers Based on Pyridylterpyridine
;
_journal_name_full 'Inorganic Chemistry'
_journal_page_first 7825
_journal_page_last 7832
_journal_paper_doi 10.1021/ic050558d
_journal_volume 44
_journal_year 2005
_chemical_formula_sum 'C20 H14 Cl Cu2 I2 N4'
_chemical_formula_weight 726.68
_chemical_name_systematic
;
 ?
;
_space_group_IT_number 2
_symmetry_cell_setting triclinic
_symmetry_space_group_name_Hall '-P 1'
_symmetry_space_group_name_H-M 'P -1'
_atom_sites_solution_hydrogens geom
_atom_sites_solution_primary direct
_atom_sites_solution_secondary difmap
_audit_creation_method SHELXL-97
_cell_angle_alpha 74.3300(10)
_cell_angle_beta 78.6840(10)
_cell_angle_gamma 84.7840(10)
_cell_formula_units_Z 2
_cell_length_a 8.9683(5)
_cell_length_b 9.3766(5)
_cell_length_c 13.6302(8)
_cell_measurement_temperature 293(2)
_cell_volume 1081.27(11)
_computing_structure_refinement 'SHELXL-97 (Sheldrick, 1997)'
_computing_structure_solution 'SHELXS-97 (Sheldrick, 1990)'
_diffrn_ambient_temperature 293(2)
_diffrn_measured_fraction_theta_full 0.953
_diffrn_measured_fraction_theta_max 0.953
_diffrn_radiation_monochromator graphite
_diffrn_radiation_source 'fine-focus sealed tube'
_diffrn_radiation_type MoK\a
_diffrn_radiation_wavelength 0.71073
_diffrn_reflns_av_R_equivalents 0.0173
_diffrn_reflns_av_sigmaI/netI 0.0264
_diffrn_reflns_limit_h_max 11
_diffrn_reflns_limit_h_min -11
_diffrn_reflns_limit_k_max 12
_diffrn_reflns_limit_k_min -12
_diffrn_reflns_limit_l_max 17
_diffrn_reflns_limit_l_min -17
_diffrn_reflns_number 9440
_diffrn_reflns_theta_full 27.86
_diffrn_reflns_theta_max 27.86
_diffrn_reflns_theta_min 1.58
_exptl_absorpt_coefficient_mu 4.960
_exptl_absorpt_correction_T_max 0.3177
_exptl_absorpt_correction_T_min 0.2416
_exptl_absorpt_correction_type multi-scan
_exptl_absorpt_process_details SADABS
_exptl_crystal_colour black
_exptl_crystal_density_diffrn 2.232
_exptl_crystal_density_method 'not measured'
_exptl_crystal_description block
_exptl_crystal_F_000 686
_exptl_crystal_size_max 0.40
_exptl_crystal_size_mid 0.32
_exptl_crystal_size_min 0.30
_refine_diff_density_max 1.170
_refine_diff_density_min -0.650
_refine_diff_density_rms 0.135
_refine_ls_extinction_method none
_refine_ls_goodness_of_fit_ref 1.105
_refine_ls_hydrogen_treatment mixed
_refine_ls_matrix_type full
_refine_ls_number_parameters 262
_refine_ls_number_reflns 4906
_refine_ls_number_restraints 0
_refine_ls_restrained_S_all 1.105
_refine_ls_R_factor_all 0.0348
_refine_ls_R_factor_gt 0.0295
_refine_ls_shift/su_max 0.000
_refine_ls_shift/su_mean 0.000
_refine_ls_structure_factor_coef Fsqd
_refine_ls_weighting_details 'calc w=1/[\s^2^(Fo^2^)+(0.0443P)^2^+0.9551P] where P=(Fo^2^+2Fc^2^)/3'
_refine_ls_weighting_scheme calc
_refine_ls_wR_factor_gt 0.0766
_refine_ls_wR_factor_ref 0.0867
_reflns_number_gt 4347
_reflns_number_total 4906
_reflns_threshold_expression >2sigma(I)
_cod_data_source_file ic050558dsi20050702_025432.cif
_cod_data_source_block complex2
_cod_depositor_comments
;
The following automatic conversions were performed:
'_exptl_absorpt_correction_type' value 'Multi-scan' changed to
'multi-scan' according to
'/home/saulius/struct/CIF-dictionaries/cif_core.dic' dictionary named
'cif_core.dic' version 2.4.1 from 2010-06-29.

Automatic conversion script
Id: cif_fix_enum 1527 2010-12-29 10:47:43Z saulius 
;
_cod_original_cell_volume 1081.27(10)
_cod_database_code 4309820

loop_
_symmetry_equiv_pos_as_xyz
'x, y, z'
'-x, -y, -z'

loop_
_atom_site_label
_atom_site_type_symbol
_atom_site_fract_x
_atom_site_fract_y
_atom_site_fract_z
_atom_site_U_iso_or_equiv
_atom_site_adp_type
_atom_site_occupancy
_atom_site_symmetry_multiplicity
_atom_site_calc_flag
_atom_site_refinement_flags
_atom_site_disorder_assembly
_atom_site_disorder_group
I1 I 0.06494(3) 0.24245(3) 0.23882(2) 0.04238(9) Uani 1 1 d . . .
I2 I 0.23040(3) -0.10936(3) 0.45918(2) 0.03812(9) Uani 1 1 d . . .
Cu2 Cu 0.33520(6) 0.38094(5) 0.11405(4) 0.03209(12) Uani 1 1 d . . .
Cu1 Cu 0.04761(6) 0.14198(6) 0.43885(4) 0.04251(14) Uani 1 1 d . . .
Cl1 Cl 0.29476(13) 0.35763(12) -0.03819(7) 0.0416(2) Uani 1 1 d . . .
N1 N 0.4887(4) 0.2071(4) 0.1464(3) 0.0346(7) Uani 1 1 d . . .
N2 N 0.4326(3) 0.4399(3) 0.2118(2) 0.0278(6) Uani 1 1 d . . .
N3 N 0.2375(4) 0.5891(4) 0.1063(3) 0.0354(7) Uani 1 1 d . . .
N4 N 0.8464(4) 0.7337(4) 0.4934(3) 0.0347(7) Uani 1 1 d . . .
C1 C 0.5029(6) 0.0851(5) 0.1124(4) 0.0449(10) Uani 1 1 d . . .
H1 H 0.4421 0.0778 0.0662 0.054 Uiso 1 1 calc R . .
C2 C 0.6034(6) -0.0301(5) 0.1429(4) 0.0495(11) Uani 1 1 d . . .
H2A H 0.6139 -0.1119 0.1155 0.059 Uiso 1 1 calc R . .
C3 C 0.6891(5) -0.0220(5) 0.2156(4) 0.0436(10) Uani 1 1 d . . .
H3A H 0.7560 -0.0999 0.2391 0.052 Uiso 1 1 calc R . .
C4 C 0.6740(5) 0.1028(4) 0.2526(3) 0.0358(8) Uani 1 1 d . . .
H4 H 0.7304 0.1105 0.3012 0.043 Uiso 1 1 calc R . .
C5 C 0.5738(4) 0.2158(4) 0.2160(3) 0.0288(7) Uani 1 1 d . . .
C6 C 0.5493(4) 0.3564(4) 0.2471(3) 0.0273(7) Uani 1 1 d . . .
C7 C 0.6367(4) 0.4054(4) 0.3038(3) 0.0283(7) Uani 1 1 d . . .
H7 H 0.7207 0.3490 0.3255 0.034 Uiso 1 1 calc R . .
C8 C 0.5966(4) 0.5403(4) 0.3274(3) 0.0277(7) Uani 1 1 d . . .
C9 C 0.4733(4) 0.6249(4) 0.2911(3) 0.0291(7) Uani 1 1 d . . .
H9 H 0.4435 0.7145 0.3075 0.035 Uiso 1 1 calc R . .
C10 C 0.3960(4) 0.5730(4) 0.2299(3) 0.0278(7) Uani 1 1 d . . .
C11 C 0.2764(4) 0.6565(4) 0.1732(3) 0.0311(8) Uani 1 1 d . . .
C12 C 0.2118(5) 0.7901(5) 0.1853(3) 0.0389(9) Uani 1 1 d . . .
H12 H 0.2407 0.8345 0.2316 0.047 Uiso 1 1 calc R . .
C13 C 0.1017(6) 0.8579(5) 0.1267(4) 0.0504(12) Uani 1 1 d . . .
H13 H 0.0554 0.9484 0.1336 0.060 Uiso 1 1 calc R . .
C14 C 0.0620(6) 0.7898(5) 0.0586(4) 0.0568(13) Uani 1 1 d . . .
H14 H -0.0109 0.8340 0.0185 0.068 Uiso 1 1 calc R . .
C15 C 0.1316(6) 0.6552(5) 0.0503(4) 0.0478(11) Uani 1 1 d . . .
H15 H 0.1041 0.6090 0.0045 0.057 Uiso 1 1 calc R . .
C16 C 0.6852(4) 0.6001(4) 0.3878(3) 0.0278(7) Uani 1 1 d . . .
C17 C 0.8443(4) 0.5843(4) 0.3750(3) 0.0357(9) Uani 1 1 d . . .
H17 H 0.8987 0.5286 0.3318 0.043 Uiso 1 1 calc R . .
C18 C 0.9178(5) 0.6534(5) 0.4283(3) 0.0372(9) Uani 1 1 d . . .
H18 H 1.0234 0.6439 0.4187 0.045 Uiso 1 1 calc R . .
C19 C 0.6947(5) 0.7425(5) 0.5071(3) 0.0366(9) Uani 1 1 d . . .
H19 H 0.6424 0.7943 0.5535 0.044 Uiso 1 1 calc R . .
C20 C 0.6117(4) 0.6793(4) 0.4564(3) 0.0330(8) Uani 1 1 d . . .
H20 H 0.5061 0.6899 0.4683 0.040 Uiso 1 1 calc R . .

loop_
_atom_site_aniso_label
_atom_site_aniso_U_11
_atom_site_aniso_U_22
_atom_site_aniso_U_33
_atom_site_aniso_U_23
_atom_site_aniso_U_13
_atom_site_aniso_U_12
I1 0.03668(16) 0.05175(19) 0.03680(15) -0.00827(12) -0.00394(11) -0.00738(12)
I2 0.03147(15) 0.04021(16) 0.04523(16) -0.01750(12) -0.00760(11) 0.00686(11)
Cu2 0.0371(3) 0.0314(3) 0.0344(2) -0.01381(19) -0.0151(2) -0.00035(19)
Cu1 0.0383(3) 0.0523(3) 0.0465(3) -0.0251(3) -0.0121(2) -0.0036(2)
Cl1 0.0540(6) 0.0489(6) 0.0266(4) -0.0169(4) -0.0059(4) -0.0073(5)
N1 0.0423(19) 0.0306(17) 0.0368(17) -0.0155(14) -0.0117(15) -0.0005(14)
N2 0.0292(16) 0.0274(15) 0.0309(15) -0.0119(12) -0.0088(12) -0.0020(12)
N3 0.0387(18) 0.0310(17) 0.0413(18) -0.0092(14) -0.0193(15) 0.0000(14)
N4 0.0345(18) 0.0386(18) 0.0370(17) -0.0158(14) -0.0107(14) -0.0046(14)
C1 0.063(3) 0.037(2) 0.044(2) -0.0200(19) -0.019(2) 0.000(2)
C2 0.072(3) 0.029(2) 0.053(3) -0.021(2) -0.011(2) 0.002(2)
C3 0.046(3) 0.030(2) 0.054(3) -0.0127(19) -0.008(2) 0.0044(18)
C4 0.034(2) 0.030(2) 0.045(2) -0.0121(17) -0.0100(17) 0.0011(16)
C5 0.0309(19) 0.0258(18) 0.0326(18) -0.0118(15) -0.0052(15) -0.0040(14)
C6 0.0280(18) 0.0272(18) 0.0293(17) -0.0111(14) -0.0066(14) 0.0003(14)
C7 0.0272(18) 0.0270(18) 0.0336(18) -0.0109(15) -0.0084(15) 0.0002(14)
C8 0.0263(18) 0.0314(19) 0.0291(17) -0.0119(15) -0.0077(14) -0.0025(14)
C9 0.035(2) 0.0244(17) 0.0327(18) -0.0119(14) -0.0103(15) 0.0002(14)
C10 0.0278(18) 0.0288(18) 0.0294(17) -0.0102(14) -0.0081(14) -0.0001(14)
C11 0.0306(19) 0.0305(19) 0.0346(19) -0.0087(15) -0.0117(16) -0.0005(15)
C12 0.041(2) 0.034(2) 0.047(2) -0.0145(18) -0.0169(19) 0.0042(17)
C13 0.051(3) 0.039(2) 0.067(3) -0.016(2) -0.027(2) 0.013(2)
C14 0.062(3) 0.043(3) 0.071(3) -0.008(2) -0.043(3) 0.011(2)
C15 0.057(3) 0.039(2) 0.059(3) -0.015(2) -0.037(2) 0.003(2)
C16 0.0303(18) 0.0262(17) 0.0314(18) -0.0101(14) -0.0119(15) -0.0023(14)
C17 0.033(2) 0.037(2) 0.045(2) -0.0232(18) -0.0125(17) 0.0058(16)
C18 0.029(2) 0.045(2) 0.046(2) -0.0232(19) -0.0128(17) 0.0023(16)
C19 0.038(2) 0.043(2) 0.035(2) -0.0222(18) -0.0029(17) -0.0058(17)
C20 0.0268(19) 0.038(2) 0.038(2) -0.0162(17) -0.0044(15) -0.0036(15)

loop_
_atom_type_symbol
_atom_type_description
_atom_type_scat_dispersion_real
_atom_type_scat_dispersion_imag
_atom_type_scat_source
C C 0.0033 0.0016 'International Tables Vol C Tables 4.2.6.8 and 6.1.1.4'
H H 0.0000 0.0000 'International Tables Vol C Tables 4.2.6.8 and 6.1.1.4'
N N 0.0061 0.0033 'International Tables Vol C Tables 4.2.6.8 and 6.1.1.4'
Cu Cu 0.3201 1.2651 'International Tables Vol C Tables 4.2.6.8 and 6.1.1.4'
Cl Cl 0.1484 0.1585 'International Tables Vol C Tables 4.2.6.8 and 6.1.1.4'
I I -0.4742 1.8119 'International Tables Vol C Tables 4.2.6.8 and 6.1.1.4'

loop_
_geom_angle_atom_site_label_1
_geom_angle_atom_site_label_2
_geom_angle_atom_site_label_3
_geom_angle
_geom_angle_site_symmetry_1
_geom_angle_site_symmetry_3
_geom_angle_publ_flag
Cu1 I1 Cu2 119.852(18) . . yes
Cu1 I2 Cu1 64.24(2) 2_556 . ?
N2 Cu2 N1 79.24(12) . . yes
N2 Cu2 N3 79.53(13) . . yes
N1 Cu2 N3 157.81(13) . . yes
N2 Cu2 Cl1 158.95(10) . . ?
N1 Cu2 Cl1 99.21(9) . . ?
N3 Cu2 Cl1 98.27(10) . . ?
N2 Cu2 I1 104.00(9) . . ?
N1 Cu2 I1 99.11(10) . . ?
N3 Cu2 I1 92.21(10) . . ?
Cl1 Cu1 I1 96.98(3) . . yes
N4 Cu1 I2 106.94(10) 2_666 2_556 ?
N4 Cu1 I1 115.06(10) 2_666 . yes
I2 Cu1 I1 113.63(2) 2_556 . ?
N4 Cu1 I2 101.45(10) 2_666 . ?
I2 Cu1 I2 115.76(2) 2_556 . ?
I1 Cu1 I2 103.61(2) . . ?
N4 Cu1 Cu1 117.28(10) 2_666 2_556 ?
I2 Cu1 Cu1 59.96(2) 2_556 2_556 ?
I1 Cu1 Cu1 126.46(3) . 2_556 ?
I2 Cu1 Cu1 55.79(2) . 2_556 ?
C1 N1 C5 118.6(4) . . ?
C1 N1 Cu2 126.6(3) . . ?
C5 N1 Cu2 114.5(2) . . ?
C6 N2 C10 121.5(3) . . ?
C6 N2 Cu2 118.9(2) . . ?
C10 N2 Cu2 118.9(2) . . ?
C15 N3 C11 118.8(4) . . ?
C15 N3 Cu2 126.6(3) . . ?
C11 N3 Cu2 114.4(2) . . ?
C19 N4 C18 116.4(3) . . ?
C19 N4 Cu1 118.0(3) . 2_666 ?
C18 N4 Cu1 125.3(3) . 2_666 ?
N1 C1 C2 122.7(4) . . ?
N1 C1 H1 118.6 . . ?
C2 C1 H1 118.6 . . ?
C1 C2 C3 118.6(4) . . ?
C1 C2 H2A 120.7 . . ?
C3 C2 H2A 120.7 . . ?
C4 C3 C2 119.3(4) . . ?
C4 C3 H3A 120.4 . . ?
C2 C3 H3A 120.4 . . ?
C5 C4 C3 118.7(4) . . ?
C5 C4 H4 120.7 . . ?
C3 C4 H4 120.7 . . ?
N1 C5 C4 122.1(3) . . ?
N1 C5 C6 113.7(3) . . ?
C4 C5 C6 124.2(3) . . ?
N2 C6 C7 120.9(3) . . ?
N2 C6 C5 113.0(3) . . ?
C7 C6 C5 126.1(3) . . ?
C6 C7 C8 118.7(3) . . ?
C6 C7 H7 120.7 . . ?
C8 C7 H7 120.7 . . ?
C7 C8 C9 119.5(3) . . ?
C7 C8 C16 121.7(3) . . ?
C9 C8 C16 118.7(3) . . ?
C10 C9 C8 118.7(3) . . ?
C10 C9 H9 120.6 . . ?
C8 C9 H9 120.6 . . ?
N2 C10 C9 120.6(3) . . ?
N2 C10 C11 113.3(3) . . ?
C9 C10 C11 126.0(3) . . ?
N3 C11 C12 122.4(3) . . ?
N3 C11 C10 113.6(3) . . ?
C12 C11 C10 124.0(3) . . ?
C11 C12 C13 118.4(4) . . ?
C11 C12 H12 120.8 . . ?
C13 C12 H12 120.8 . . ?
C14 C13 C12 119.4(4) . . ?
C14 C13 H13 120.3 . . ?
C12 C13 H13 120.3 . . ?
C13 C14 C15 119.2(4) . . ?
C13 C14 H14 120.4 . . ?
C15 C14 H14 120.4 . . ?
N3 C15 C14 121.9(4) . . ?
N3 C15 H15 119.0 . . ?
C14 C15 H15 119.0 . . ?
C20 C16 C17 117.6(3) . . ?
C20 C16 C8 120.1(3) . . ?
C17 C16 C8 122.3(3) . . ?
C18 C17 C16 118.2(4) . . ?
C18 C17 H17 120.9 . . ?
C16 C17 H17 120.9 . . ?
N4 C18 C17 124.2(4) . . ?
N4 C18 H18 117.9 . . ?
C17 C18 H18 117.9 . . ?
N4 C19 C20 123.6(4) . . ?
N4 C19 H19 118.2 . . ?
C20 C19 H19 118.2 . . ?
C19 C20 C16 119.9(4) . . ?
C19 C20 H20 120.0 . . ?
C16 C20 H20 120.0 . . ?

loop_
_geom_bond_atom_site_label_1
_geom_bond_atom_site_label_2
_geom_bond_distance
_geom_bond_site_symmetry_2
_geom_bond_publ_flag
I1 Cu1 2.6112(6) . yes
I1 Cu2 2.8660(6) . yes
I2 Cu1 2.6059(6) 2_556 yes
I2 Cu1 2.7278(6) . yes
Cu2 N2 1.946(3) . yes
Cu2 N1 2.047(3) . yes
Cu2 N3 2.050(3) . yes
Cu2 Cl1 2.2450(10) . yes
Cu1 N4 2.060(3) 2_666 yes
Cu1 I2 2.6059(6) 2_556 ?
Cu1 Cu1 2.8380(12) 2_556 ?
N1 C1 1.332(5) . ?
N1 C5 1.351(5) . ?
N2 C6 1.336(5) . ?
N2 C10 1.336(5) . ?
N3 C15 1.339(5) . ?
N3 C11 1.351(5) . ?
N4 C19 1.334(5) . ?
N4 C18 1.346(5) . ?
N4 Cu1 2.060(3) 2_666 ?
C1 C2 1.370(7) . ?
C1 H1 0.9300 . ?
C2 C3 1.388(7) . ?
C2 H2A 0.9300 . ?
C3 C4 1.381(6) . ?
C3 H3A 0.9300 . ?
C4 C5 1.377(5) . ?
C4 H4 0.9300 . ?
C5 C6 1.476(5) . ?
C6 C7 1.385(5) . ?
C7 C8 1.388(5) . ?
C7 H7 0.9300 . ?
C8 C9 1.393(5) . ?
C8 C16 1.487(5) . ?
C9 C10 1.386(5) . ?
C9 H9 0.9300 . ?
C10 C11 1.485(5) . ?
C11 C12 1.370(6) . ?
C12 C13 1.393(6) . ?
C12 H12 0.9300 . ?
C13 C14 1.373(7) . ?
C13 H13 0.9300 . ?
C14 C15 1.379(7) . ?
C14 H14 0.9300 . ?
C15 H15 0.9300 . ?
C16 C20 1.380(5) . ?
C16 C17 1.402(5) . ?
C17 C18 1.379(5) . ?
C17 H17 0.9300 . ?
C18 H18 0.9300 . ?
C19 C20 1.373(5) . ?
C19 H19 0.9300 . ?
C20 H20 0.9300 . ?

loop_
_geom_torsion_atom_site_label_1
_geom_torsion_atom_site_label_2
_geom_torsion_atom_site_label_3
_geom_torsion_atom_site_label_4
_geom_torsion
_geom_torsion_site_symmetry_1
_geom_torsion_site_symmetry_2
_geom_torsion_site_symmetry_3
_geom_torsion_site_symmetry_4
_geom_torsion_publ_flag
Cu1 I1 Cu2 N2 -20.68(10) . . . . ?
Cu1 I1 Cu2 N1 60.41(9) . . . . ?
Cu1 I1 Cu2 N3 -100.44(9) . . . . ?
Cu1 I1 Cu2 Cl1 160.95(3) . . . . ?
Cu2 I1 Cu1 N4 35.61(11) . . . 2_666 ?
Cu2 I1 Cu1 I2 159.38(2) . . . 2_556 ?
Cu2 I1 Cu1 I2 -74.18(2) . . . . ?
Cu2 I1 Cu1 Cu1 -131.48(3) . . . 2_556 ?
Cu1 I2 Cu1 N4 115.33(10) 2_556 . . 2_666 ?
Cu1 I2 Cu1 I2 0.0 2_556 . . 2_556 ?
Cu1 I2 Cu1 I1 -125.08(3) 2_556 . . . ?
N2 Cu2 N1 C1 175.6(4) . . . . ?
N3 Cu2 N1 C1 -167.3(4) . . . . ?
Cl1 Cu2 N1 C1 -25.7(4) . . . . ?
I1 Cu2 N1 C1 72.9(4) . . . . ?
N2 Cu2 N1 C5 1.3(3) . . . . ?
N3 Cu2 N1 C5 18.4(5) . . . . ?
Cl1 Cu2 N1 C5 159.9(3) . . . . ?
I1 Cu2 N1 C5 -101.4(3) . . . . ?
N1 Cu2 N2 C6 4.0(3) . . . . ?
N3 Cu2 N2 C6 -169.5(3) . . . . ?
Cl1 Cu2 N2 C6 -83.7(4) . . . . ?
I1 Cu2 N2 C6 100.8(3) . . . . ?
N1 Cu2 N2 C10 174.4(3) . . . . ?
N3 Cu2 N2 C10 0.8(3) . . . . ?
Cl1 Cu2 N2 C10 86.7(4) . . . . ?
I1 Cu2 N2 C10 -88.8(3) . . . . ?
N2 Cu2 N3 C15 -177.6(4) . . . . ?
N1 Cu2 N3 C15 165.3(4) . . . . ?
Cl1 Cu2 N3 C15 23.6(4) . . . . ?
I1 Cu2 N3 C15 -73.7(4) . . . . ?
N2 Cu2 N3 C11 -4.3(3) . . . . ?
N1 Cu2 N3 C11 -21.4(6) . . . . ?
Cl1 Cu2 N3 C11 -163.1(3) . . . . ?
I1 Cu2 N3 C11 99.5(3) . . . . ?
C5 N1 C1 C2 -2.0(7) . . . . ?
Cu2 N1 C1 C2 -176.1(4) . . . . ?
N1 C1 C2 C3 2.9(8) . . . . ?
C1 C2 C3 C4 -1.8(7) . . . . ?
C2 C3 C4 C5 0.0(7) . . . . ?
C1 N1 C5 C4 0.0(6) . . . . ?
Cu2 N1 C5 C4 174.8(3) . . . . ?
C1 N1 C5 C6 179.5(4) . . . . ?
Cu2 N1 C5 C6 -5.7(4) . . . . ?
C3 C4 C5 N1 0.9(6) . . . . ?
C3 C4 C5 C6 -178.5(4) . . . . ?
C10 N2 C6 C7 -0.1(5) . . . . ?
Cu1 N2 C6 C7 170.0(3) . . . . ?
C10 N2 C6 C5 -178.1(3) . . . . ?
Cu2 N2 C6 C5 -8.1(4) . . . . ?
N1 C5 C6 N2 8.8(5) . . . . ?
C4 C5 C6 N2 -171.7(4) . . . . ?
N1 C5 C6 C7 -169.1(4) . . . . ?
C4 C5 C6 C7 10.4(6) . . . . ?
N2 C6 C7 C8 2.9(5) . . . . ?
C5 C6 C7 C8 -179.3(3) . . . . ?
C6 C7 C8 C9 -2.1(5) . . . . ?
C6 C7 C8 C16 -179.9(3) . . . . ?
C7 C8 C9 C10 -1.5(5) . . . . ?
C16 C8 C9 C10 176.4(3) . . . . ?
C6 N2 C10 C9 -3.6(6) . . . . ?
Cu2 N2 C10 C9 -173.7(3) . . . . ?
C6 N2 C10 C11 172.5(3) . . . . ?
Cu2 N2 C10 C11 2.5(4) . . . . ?
C8 C9 C10 N2 4.3(6) . . . . ?
C8 C9 C10 C11 -171.3(4) . . . . ?
C15 N3 C11 C12 -0.3(6) . . . . ?
Cu2 N3 C11 C12 -174.1(3) . . . . ?
C15 N3 C11 C10 -179.5(4) . . . . ?
Cu2 N3 C11 C10 6.7(4) . . . . ?
N2 C10 C11 N3 -6.1(5) . . . . ?
C9 C10 C11 N3 169.8(4) . . . . ?
N2 C10 C11 C12 174.7(4) . . . . ?
C9 C10 C11 C12 -9.4(6) . . . . ?
N3 C11 C12 C13 0.3(7) . . . . ?
C10 C11 C12 C13 179.4(4) . . . . ?
C11 C12 C13 C14 -0.3(8) . . . . ?
C12 C13 C14 C15 0.4(9) . . . . ?
C11 N3 C15 C14 0.3(7) . . . . ?
Cu2 N3 C15 C14 173.3(4) . . . . ?
C13 C14 C15 N3 -0.4(9) . . . . ?
C7 C8 C16 C20 -144.6(4) . . . . ?
C9 C8 C16 C20 37.5(5) . . . . ?
C7 C8 C16 C17 37.9(6) . . . . ?
C9 C8 C16 C17 -140.0(4) . . . . ?
C20 C16 C17 C18 -2.6(6) . . . . ?
C8 C16 C17 C18 175.0(4) . . . . ?
C19 N4 C18 C17 1.4(6) . . . . ?
Cu1 N4 C18 C17 -172.5(3) 2_666 . . . ?
C16 C17 C18 N4 1.1(7) . . . . ?
C18 N4 C19 C20 -2.3(6) . . . . ?
Cu1 N4 C19 C20 172.1(3) 2_666 . . . ?
N4 C19 C20 C16 0.8(7) . . . . ?
C17 C16 C20 C19 1.7(6) . . . . ?
C8 C16 C20 C19 -175.9(4) . . . . ?
